data_2244239
loop_
_publ_author_name
'Wappelhorst, Jan Frederick'
'Wattenberg, Jonathan'
'Strohmann, Carsten'

_publ_section_title
;
 Crystal structure of
 trimeth-yl({tris-[(phenyl-sulfan-yl)meth-yl]sil-yl}meth-oxy)silane and
 Hirshfeld surface analysis of 3-bromo-2,2-bis-(bromo-meth-yl)propan-1-ol.
;
_journal_coeditor_code VM2278
_journal_issue 'Pt 4'
_journal_name_full 'Acta crystallographica. Section E, Crystallographic communications'
_journal_page_first 323
_journal_page_last 327
_journal_paper_doi 10.1107/S205698902300227X
_journal_volume 79
_journal_year 2023
_chemical_formula_iupac '4C5 H9 Br3 O'
_chemical_formula_moiety '4(C5 H9 Br3 O)'
_chemical_formula_sum 'C20 H36 Br12 O4'
_chemical_formula_weight 1299.35
_chemical_name_systematic
;
3-Bromo-2,2-bis(bromomethyl)propan-1-ol
;
_space_group_crystal_system triclinic
_space_group_IT_number 2
_space_group_name_Hall '-P 1'
_space_group_name_H-M_alt 'P -1'
_atom_sites_solution_hydrogens mixed
_atom_sites_solution_primary dual
_audit_creation_method
;
Olex2 1.3
(compiled 2020.11.12 svn.r5f609507 for OlexSys, GUI svn.r6226)
;
_cell_angle_alpha 96.7620(10)
_cell_angle_beta 92.1980(10)
_cell_angle_gamma 90.5520(10)
_cell_formula_units_Z 2
_cell_length_a 8.7763(2)
_cell_length_b 9.4409(3)
_cell_length_c 21.2951(6)
_cell_measurement_reflns_used 7029
_cell_measurement_temperature 100.00
_cell_measurement_theta_max 15.862
_cell_measurement_theta_min 2.268
_cell_volume 1750.69(8)
_computing_cell_refinement
;
SAINT V8.40B (Bruker, 2016)
;
_computing_data_reduction
;
SAINT V8.40B (Bruker, 2016)
;
_computing_molecular_graphics
;
Olex2 1.3 (Dolomanov <i>et al.</i>,  2009)
;
_computing_publication_material
;
<i>CrystalExplorer21</i> (Spackman <i>et al.</i>,  2021), Mercury
(Macrae <i>et al.</i>,  2020),
publCIF (Westrip, 2010)
;
_computing_structure_refinement
;
<i>SHELXL2014/7</i> (Sheldrick, 2015b)
;
_computing_structure_solution
;
<i>SHELXT</i>  (Sheldrick, 2015a)
;
_diffrn_ambient_temperature 100.0
_diffrn_detector 'Bruker D8 VENTURE area detector'
_diffrn_detector_area_resol_mean 10.4167
_diffrn_measured_fraction_theta_full 0.999
_diffrn_measured_fraction_theta_max 0.999
_diffrn_measurement_device 'four-circle diffractometer'
_diffrn_measurement_device_type 'Bruker D8 VENTURE'
_diffrn_measurement_method '\w and \f scans'
_diffrn_radiation_monochromator 'HELIOS mirror optics'
_diffrn_radiation_probe x-ray
_diffrn_radiation_type MoK\a
_diffrn_radiation_wavelength 0.71073
_diffrn_reflns_av_R_equivalents 0.0486
_diffrn_reflns_av_unetI/netI 0.0335
_diffrn_reflns_limit_h_max 12
_diffrn_reflns_limit_h_min -12
_diffrn_reflns_limit_k_max 13
_diffrn_reflns_limit_k_min -13
_diffrn_reflns_limit_l_max 29
_diffrn_reflns_limit_l_min -29
_diffrn_reflns_number 61804
_diffrn_reflns_theta_full 25.242
_diffrn_reflns_theta_max 29.999
_diffrn_reflns_theta_min 1.928
_diffrn_source 'microfocus sealed X-ray tube'
_exptl_absorpt_coefficient_mu 13.753
_exptl_absorpt_correction_T_max 0.5645
_exptl_absorpt_correction_T_min 0.3374
_exptl_absorpt_correction_type multi-scan
_exptl_absorpt_process_details
;
(SADABS; Krause <i>et al.</i>,  2015)
;
_exptl_crystal_colour 'clear colourless'
_exptl_crystal_density_diffrn 2.465
_exptl_crystal_description block
_exptl_crystal_F_000 1216
_exptl_crystal_size_max 0.188
_exptl_crystal_size_mid 0.143
_exptl_crystal_size_min 0.1
_refine_diff_density_max 1.297
_refine_diff_density_min -1.017
_refine_ls_extinction_method none
_refine_ls_goodness_of_fit_ref 1.022
_refine_ls_hydrogen_treatment mixed
_refine_ls_matrix_type full
_refine_ls_number_parameters 341
_refine_ls_number_reflns 10208
_refine_ls_number_restraints 0
_refine_ls_restrained_S_all 1.022
_refine_ls_R_factor_all 0.0339
_refine_ls_R_factor_gt 0.0266
_refine_ls_shift/su_max 0.002
_refine_ls_shift/su_mean 0.000
_refine_ls_structure_factor_coef Fsqd
_refine_ls_weighting_details 'w=1/[\s^2^(Fo^2^)+(0.0285P)^2^+2.5017P] where P=(Fo^2^+2Fc^2^)/3'
_refine_ls_weighting_scheme calc
_refine_ls_wR_factor_gt 0.0655
_refine_ls_wR_factor_ref 0.0685
_reflns_number_gt 8756
_reflns_number_total 10208
_reflns_threshold_expression 'I > 2\s(I)'
_cod_data_source_file vm2278sup1.cif
_cod_data_source_block 1
_cod_depositor_comments 'Adding full bibliography for 2244239--2244240.cif.'
_cod_database_code 2244239
_cod_database_fobs_code 2244239
_shelx_space_group_comment
;
The symmetry employed for this shelxl refinement is uniquely defined
by the following loop, which should always be used as a source of
symmetry information in preference to the above space-group names.
They are only intended as comments.
;

loop_
_space_group_symop_operation_xyz
'x, y, z'
'-x, -y, -z'

loop_
_atom_site_type_symbol
_atom_site_label
_atom_site_fract_x
_atom_site_fract_y
_atom_site_fract_z
_atom_site_U_iso_or_equiv
_atom_site_adp_type
_atom_site_calc_flag
_atom_site_occupancy
_atom_site_disorder_assembly
_atom_site_disorder_group
Br Br6 0.30125(3) 0.63039(3) 0.93269(2) 0.02037(6) Uani d 1 . .
Br Br4 0.86961(3) 0.53671(3) 0.92653(2) 0.02067(6) Uani d 1 . .
Br Br12 -0.19710(3) 0.09408(3) 0.93843(2) 0.02543(7) Uani d 1 . .
Br Br8 0.16003(3) 0.66948(3) 0.52163(2) 0.02341(6) Uani d 1 . .
Br Br11 0.01625(3) -0.18319(3) 0.81305(2) 0.02304(6) Uani d 1 . .
Br Br5 0.51228(3) 0.84879(3) 0.81175(2) 0.02386(7) Uani d 1 . .
Br Br10 0.36938(3) 0.18854(3) 0.93546(2) 0.02617(7) Uani d 1 . .
Br Br2 0.65686(3) -0.15652(3) 0.52219(2) 0.02328(6) Uani d 1 . .
Br Br9 0.57548(3) 0.49690(3) 0.59268(2) 0.02586(7) Uani d 1 . .
Br Br3 1.07850(3) 0.04690(3) 0.59305(2) 0.02689(7) Uani d 1 . .
Br Br7 -0.05124(3) 0.56946(3) 0.67027(2) 0.02622(7) Uani d 1 . .
Br Br1 0.45074(3) 0.02393(3) 0.67092(2) 0.02651(7) Uani d 1 . .
O O2 0.6078(3) 0.3698(2) 0.78090(11) 0.0242(5) Uani d 1 . .
O O4 0.1096(3) 0.2803(2) 0.78670(12) 0.0251(5) Uani d 1 . .
O O3 0.3270(3) 0.4014(2) 0.72095(10) 0.0210(4) Uani d 1 . .
O O1 0.8317(3) 0.2138(2) 0.72320(10) 0.0204(4) Uani d 1 . .
C C10 0.4056(3) 0.5476(3) 0.85794(13) 0.0179(5) Uani d 1 . .
H H10A 0.3892 0.4429 0.8528 0.022 Uiso calc 1 . .
H H10B 0.3591 0.5846 0.8202 0.022 Uiso calc 1 . .
C C11 0.2610(3) 0.5306(3) 0.63072(13) 0.0145(5) Uani d 1 . .
C C1 0.7645(3) 0.0382(3) 0.63190(13) 0.0147(5) Uani d 1 . .
C C6 0.5773(3) 0.5793(3) 0.86066(13) 0.0156(5) Uani d 1 . .
C C4 0.7044(3) 0.0353(3) 0.56350(14) 0.0188(5) Uani d 1 . .
H H4A 0.7816 0.0798 0.5391 0.023 Uiso calc 1 . .
H H4B 0.6111 0.0934 0.5628 0.023 Uiso calc 1 . .
C C14 0.2011(3) 0.4988(3) 0.56232(14) 0.0183(5) Uani d 1 . .
H H14A 0.1059 0.4413 0.5613 0.022 Uiso calc 1 . .
H H14B 0.2768 0.4408 0.5378 0.022 Uiso calc 1 . .
C C20 -0.0922(3) 0.1385(3) 0.86366(14) 0.0198(5) Uani d 1 . .
H H20A -0.1390 0.0808 0.8259 0.024 Uiso calc 1 . .
H H20B -0.1081 0.2403 0.8585 0.024 Uiso calc 1 . .
C C16 0.0793(3) 0.1105(3) 0.86637(13) 0.0175(5) Uani d 1 . .
C C9 0.6137(3) 0.7389(3) 0.87314(14) 0.0186(5) Uani d 1 . .
H H9A 0.7253 0.7537 0.8720 0.022 Uiso calc 1 . .
H H9B 0.5820 0.7752 0.9161 0.022 Uiso calc 1 . .
C C8 0.6491(3) 0.5059(3) 0.91482(14) 0.0184(5) Uani d 1 . .
H H8A 0.6276 0.4021 0.9064 0.022 Uiso calc 1 . .
H H8B 0.6001 0.5418 0.9546 0.022 Uiso calc 1 . .
C C7 0.6409(3) 0.5181(3) 0.79682(14) 0.0196(5) Uani d 1 . .
H H7A 0.5972 0.5710 0.7631 0.024 Uiso calc 1 . .
H H7B 0.7529 0.5332 0.7986 0.024 Uiso calc 1 . .
C C13 0.1613(3) 0.6329(3) 0.67193(14) 0.0186(5) Uani d 1 . .
H H13A 0.1659 0.7283 0.6571 0.022 Uiso calc 1 . .
H H13B 0.2028 0.6424 0.7161 0.022 Uiso calc 1 . .
C C3 0.6604(3) -0.0418(3) 0.67253(14) 0.0189(5) Uani d 1 . .
H H3A 0.7016 -0.0296 0.7168 0.023 Uiso calc 1 . .
H H3B 0.6612 -0.1449 0.6571 0.023 Uiso calc 1 . .
C C17 0.1445(3) 0.1412(3) 0.80276(14) 0.0203(5) Uani d 1 . .
H H17A 0.2566 0.1309 0.8051 0.024 Uiso calc 1 . .
H H17B 0.1031 0.0693 0.7687 0.024 Uiso calc 1 . .
C C18 0.1501(3) 0.2131(3) 0.92103(15) 0.0217(6) Uani d 1 . .
H H18A 0.0978 0.1992 0.9603 0.026 Uiso calc 1 . .
H H18B 0.1319 0.3122 0.9121 0.026 Uiso calc 1 . .
C C15 0.4154(3) 0.6086(3) 0.63522(14) 0.0184(5) Uani d 1 . .
H H15A 0.4467 0.6330 0.6804 0.022 Uiso calc 1 . .
H H15B 0.4042 0.6990 0.6163 0.022 Uiso calc 1 . .
C C12 0.2713(3) 0.3858(3) 0.65646(13) 0.0173(5) Uani d 1 . .
H H12A 0.1691 0.3397 0.6534 0.021 Uiso calc 1 . .
H H12B 0.3403 0.3233 0.6303 0.021 Uiso calc 1 . .
C C2 0.7795(3) 0.1961(3) 0.65817(13) 0.0174(5) Uani d 1 . .
H H2A 0.8522 0.2441 0.6329 0.021 Uiso calc 1 . .
H H2B 0.6792 0.2421 0.6542 0.021 Uiso calc 1 . .
C C19 0.1148(3) -0.0427(3) 0.87699(14) 0.0199(5) Uani d 1 . .
H H19A 0.0808 -0.0598 0.9193 0.024 Uiso calc 1 . .
H H19B 0.2265 -0.0558 0.8766 0.024 Uiso calc 1 . .
C C5 0.9158(3) -0.0390(3) 0.63634(15) 0.0202(5) Uani d 1 . .
H H5A 0.9009 -0.1395 0.6178 0.024 Uiso calc 1 . .
H H5B 0.9472 -0.0387 0.6815 0.024 Uiso calc 1 . .
H H2 0.535(5) 0.361(5) 0.761(2) 0.034(12) Uiso d 1 . .
H H4 0.036(5) 0.280(5) 0.768(2) 0.046(14) Uiso d 1 . .
H H3 0.264(5) 0.369(5) 0.737(2) 0.031(11) Uiso d 1 . .
H H1 0.766(5) 0.245(4) 0.7388(19) 0.027(11) Uiso d 1 . .

loop_
_atom_site_aniso_label
_atom_site_aniso_U_11
_atom_site_aniso_U_22
_atom_site_aniso_U_33
_atom_site_aniso_U_12
_atom_site_aniso_U_13
_atom_site_aniso_U_23
Br6 0.01720(12) 0.02772(14) 0.01664(13) 0.00405(10) 0.00425(10) 0.00301(10)
Br4 0.01508(12) 0.02315(13) 0.02331(14) 0.00189(10) -0.00250(10) 0.00171(11)
Br12 0.02147(14) 0.03204(15) 0.02229(15) -0.00074(11) 0.00614(11) -0.00048(12)
Br8 0.02755(15) 0.02032(13) 0.02272(15) 0.00141(11) -0.00450(11) 0.00575(11)
Br11 0.02468(14) 0.01963(13) 0.02347(15) -0.00413(10) 0.00482(11) -0.00391(11)
Br5 0.02543(14) 0.02445(14) 0.02381(15) 0.00620(11) 0.00529(11) 0.00985(11)
Br10 0.01955(14) 0.02889(15) 0.02851(16) -0.00311(11) -0.00459(11) -0.00105(12)
Br2 0.02747(15) 0.01877(13) 0.02193(15) -0.00285(10) -0.00348(11) -0.00290(10)
Br9 0.01620(13) 0.02863(15) 0.03546(18) 0.00502(10) 0.00516(12) 0.01344(13)
Br3 0.01618(13) 0.02337(14) 0.03854(18) -0.00393(10) 0.00650(12) -0.00860(12)
Br7 0.01773(13) 0.02374(14) 0.03600(18) -0.00242(10) 0.00665(12) -0.00308(12)
Br1 0.01738(13) 0.02924(15) 0.03493(18) 0.00410(11) 0.00650(12) 0.01025(13)
O2 0.0205(11) 0.0261(11) 0.0239(12) 0.0031(8) -0.0009(9) -0.0056(9)
O4 0.0208(11) 0.0281(11) 0.0277(12) -0.0036(9) 0.0004(9) 0.0091(9)
O3 0.0220(10) 0.0240(10) 0.0173(10) -0.0044(8) -0.0020(8) 0.0042(8)
O1 0.0198(10) 0.0219(10) 0.0181(10) 0.0044(8) -0.0016(8) -0.0027(8)
C10 0.0176(12) 0.0222(13) 0.0136(13) 0.0003(10) 0.0011(10) 0.0003(10)
C11 0.0145(11) 0.0134(11) 0.0151(12) -0.0010(9) -0.0008(9) 0.0008(9)
C1 0.0159(12) 0.0124(11) 0.0160(13) 0.0000(9) 0.0002(10) 0.0026(9)
C6 0.0142(11) 0.0185(12) 0.0140(12) -0.0006(9) 0.0017(9) 0.0013(9)
C4 0.0217(13) 0.0135(11) 0.0208(14) -0.0008(10) -0.0018(11) 0.0011(10)
C14 0.0203(13) 0.0154(12) 0.0182(13) -0.0004(9) -0.0040(10) 0.0002(10)
C20 0.0199(13) 0.0228(13) 0.0164(13) 0.0013(10) 0.0017(10) 0.0006(10)
C16 0.0172(12) 0.0174(12) 0.0173(13) -0.0002(9) 0.0018(10) -0.0012(10)
C9 0.0187(12) 0.0199(12) 0.0184(13) 0.0012(10) 0.0015(10) 0.0063(10)
C8 0.0135(12) 0.0228(13) 0.0191(13) 0.0005(10) -0.0006(10) 0.0029(10)
C7 0.0178(13) 0.0242(13) 0.0167(13) -0.0002(10) 0.0019(10) 0.0018(10)
C13 0.0168(12) 0.0168(12) 0.0210(14) -0.0016(9) -0.0004(10) -0.0026(10)
C3 0.0170(12) 0.0190(12) 0.0214(14) 0.0009(10) -0.0009(10) 0.0053(10)
C17 0.0205(13) 0.0222(13) 0.0181(14) -0.0016(10) 0.0011(10) 0.0014(10)
C18 0.0179(13) 0.0246(14) 0.0207(14) -0.0008(10) -0.0011(11) -0.0040(11)
C15 0.0161(12) 0.0152(11) 0.0238(14) -0.0021(9) -0.0003(10) 0.0026(10)
C12 0.0198(13) 0.0145(11) 0.0171(13) -0.0008(9) 0.0003(10) -0.0001(10)
C2 0.0203(13) 0.0144(11) 0.0170(13) 0.0019(9) 0.0007(10) -0.0005(10)
C19 0.0215(13) 0.0184(12) 0.0186(14) 0.0002(10) -0.0017(11) -0.0025(10)
C5 0.0164(12) 0.0175(12) 0.0259(15) 0.0025(10) -0.0009(11) 0.0004(11)

loop_
_atom_type_symbol
_atom_type_description
_atom_type_scat_dispersion_real
_atom_type_scat_dispersion_imag
_atom_type_scat_source
C C 0.0033 0.0016 'International Tables Vol C Tables 4.2.6.8 and 6.1.1.4'
H H 0.0000 0.0000 'International Tables Vol C Tables 4.2.6.8 and 6.1.1.4'
Br Br -0.2901 2.4595 'International Tables Vol C Tables 4.2.6.8 and 6.1.1.4'
O O 0.0106 0.0060 'International Tables Vol C Tables 4.2.6.8 and 6.1.1.4'

loop_
_geom_angle_atom_site_label_1
_geom_angle_atom_site_label_2
_geom_angle_atom_site_label_3
_geom_angle_site_symmetry_1
_geom_angle_site_symmetry_3
_geom_angle
_geom_angle_publ_flag
C7 O2 H2 . . 109(3) ?
C17 O4 H4 . . 111(4) ?
C12 O3 H3 . . 102(3) ?
C2 O1 H1 . . 102(3) ?
Br6 C10 H10A . . 108.8 ?
Br6 C10 H10B . . 108.8 ?
H10A C10 H10B . . 107.7 ?
C6 C10 Br6 . . 113.95(19) ?
C6 C10 H10A . . 108.8 ?
C6 C10 H10B . . 108.8 ?
C14 C11 C13 . . 113.7(2) ?
C14 C11 C15 . . 111.6(2) ?
C14 C11 C12 . . 105.9(2) ?
C13 C11 C12 . . 110.9(2) ?
C15 C11 C13 . . 103.0(2) ?
C15 C11 C12 . . 111.9(2) ?
C4 C1 C3 . . 113.2(2) ?
C4 C1 C2 . . 105.9(2) ?
C2 C1 C3 . . 110.8(2) ?
C5 C1 C4 . . 111.9(2) ?
C5 C1 C3 . . 103.2(2) ?
C5 C1 C2 . . 112.0(2) ?
C10 C6 C8 . . 107.7(2) ?
C10 C6 C7 . . 107.9(2) ?
C9 C6 C10 . . 112.4(2) ?
C9 C6 C8 . . 108.6(2) ?
C9 C6 C7 . . 109.6(2) ?
C8 C6 C7 . . 110.7(2) ?
Br2 C4 H4A . . 108.9 ?
Br2 C4 H4B . . 108.9 ?
C1 C4 H4A . . 108.9 ?
C1 C4 H4B . . 108.9 ?
H4A C4 H4B . . 107.7 ?
Br8 C14 H14A . . 108.9 ?
Br8 C14 H14B . . 108.9 ?
C11 C14 Br8 . . 113.49(18) ?
C11 C14 H14A . . 108.9 ?
C11 C14 H14B . . 108.9 ?
H14A C14 H14B . . 107.7 ?
Br12 C20 H20A . . 108.8 ?
Br12 C20 H20B . . 108.8 ?
H20A C20 H20B . . 107.7 ?
C16 C20 Br12 . . 114.0(2) ?
C16 C20 H20A . . 108.8 ?
C16 C20 H20B . . 108.8 ?
C20 C16 C17 . . 108.1(2) ?
C20 C16 C18 . . 107.3(2) ?
C18 C16 C17 . . 110.4(2) ?
C19 C16 C20 . . 112.4(2) ?
C19 C16 C17 . . 109.0(2) ?
C19 C16 C18 . . 109.7(2) ?
Br5 C9 H9A . . 109.0 ?
Br5 C9 H9B . . 109.0 ?
C6 C9 Br5 . . 113.0(2) ?
C6 C9 H9A . . 109.0 ?
C6 C9 H9B . . 109.0 ?
H9A C9 H9B . . 107.8 ?
Br4 C8 H8A . . 108.8 ?
Br4 C8 H8B . . 108.8 ?
C6 C8 Br4 . . 113.72(19) ?
C6 C8 H8A . . 108.8 ?
C6 C8 H8B . . 108.8 ?
H8A C8 H8B . . 107.7 ?
O2 C7 C6 . . 113.0(2) ?
O2 C7 H7A . . 109.0 ?
O2 C7 H7B . . 109.0 ?
C6 C7 H7A . . 109.0 ?
C6 C7 H7B . . 109.0 ?
H7A C7 H7B . . 107.8 ?
Br7 C13 H13A . . 109.0 ?
Br7 C13 H13B . . 109.0 ?
C11 C13 Br7 . . 112.91(18) ?
C11 C13 H13A . . 109.0 ?
C11 C13 H13B . . 109.0 ?
H13A C13 H13B . . 107.8 ?
Br1 C3 H3A . . 109.0 ?
Br1 C3 H3B . . 109.0 ?
C1 C3 Br1 . . 112.99(18) y
C1 C4 Br2 . . 113.48(18) y
C1 C3 H3A . . 109.0 ?
C1 C3 H3B . . 109.0 ?
H3A C3 H3B . . 107.8 ?
O4 C17 C16 . . 113.3(2) ?
O4 C17 H17A . . 108.9 ?
O4 C17 H17B . . 108.9 ?
C16 C17 H17A . . 108.9 ?
C16 C17 H17B . . 108.9 ?
H17A C17 H17B . . 107.7 ?
Br10 C18 H18A . . 108.8 ?
Br10 C18 H18B . . 108.8 ?
C16 C18 Br10 . . 113.95(19) ?
C16 C18 H18A . . 108.8 ?
C16 C18 H18B . . 108.8 ?
H18A C18 H18B . . 107.7 ?
Br9 C15 H15A . . 108.9 ?
Br9 C15 H15B . . 108.9 ?
C11 C15 Br9 . . 113.19(18) ?
C11 C15 H15A . . 108.9 ?
C11 C15 H15B . . 108.9 ?
H15A C15 H15B . . 107.8 ?
O3 C12 C11 . . 111.4(2) ?
O3 C12 H12A . . 109.4 ?
O3 C12 H12B . . 109.4 ?
C11 C12 H12A . . 109.4 ?
C11 C12 H12B . . 109.4 ?
H12A C12 H12B . . 108.0 ?
O1 C2 H2A . . 109.3 ?
O1 C2 H2B . . 109.3 ?
C1 C2 H2A . . 109.3 ?
C1 C2 H2B . . 109.3 ?
H2A C2 H2B . . 108.0 ?
Br11 C19 H19A . . 109.0 ?
Br11 C19 H19B . . 109.0 ?
C16 C19 Br11 . . 112.9(2) ?
C16 C19 H19A . . 109.0 ?
C16 C19 H19B . . 109.0 ?
H19A C19 H19B . . 107.8 ?
Br3 C5 H5A . . 108.9 ?
Br3 C5 H5B . . 108.9 ?
C1 C5 Br3 . . 113.21(19) y
O1 C2 C1 . . 111.6(2) y
C1 C5 H5A . . 108.9 ?
C1 C5 H5B . . 108.9 ?
H5A C5 H5B . . 107.7 ?

loop_
_geom_bond_atom_site_label_1
_geom_bond_atom_site_label_2
_geom_bond_site_symmetry_2
_geom_bond_distance
_geom_bond_publ_flag
Br1 C3 . 1.948(3) y
Br2 C4 . 1.952(3) y
Br3 C5 . 1.950(3) y
Br4 C8 . 1.956(3) y
Br5 C9 . 1.956(3) y
Br6 C10 . 1.954(3) y
Br7 C13 . 1.951(3) y
Br8 C14 . 1.947(3) y
Br9 C15 . 1.951(3) y
Br10 C18 . 1.957(3) y
Br11 C19 . 1.955(3) y
Br12 C20 . 1.955(3) y
O2 C7 . 1.426(4) ?
O2 H2 . 0.75(4) ?
O4 C17 . 1.428(4) ?
O4 H4 . 0.75(5) ?
O3 C12 . 1.431(3) ?
O3 H3 . 0.74(4) ?
O1 C2 . 1.432(3) y
O1 H1 . 0.72(4) ?
C10 H10A . 0.9900 ?
C10 H10B . 0.9900 ?
C10 C6 . 1.531(4) ?
C11 C14 . 1.524(4) ?
C11 C13 . 1.531(4) ?
C11 C15 . 1.530(4) ?
C11 C12 . 1.534(4) ?
C1 C4 . 1.527(4) ?
C1 C3 . 1.535(4) ?
C1 C2 . 1.532(4) ?
C1 C5 . 1.526(4) ?
C6 C9 . 1.528(4) ?
C6 C8 . 1.532(4) ?
C6 C7 . 1.540(4) ?
C4 H4A . 0.9900 ?
C4 H4B . 0.9900 ?
C14 H14A . 0.9900 ?
C14 H14B . 0.9900 ?
C20 H20A . 0.9900 ?
C20 H20B . 0.9900 ?
C20 C16 . 1.531(4) ?
C16 C17 . 1.548(4) ?
C16 C18 . 1.532(4) ?
C16 C19 . 1.523(4) ?
C9 H9A . 0.9900 ?
C9 H9B . 0.9900 ?
C8 H8A . 0.9900 ?
C8 H8B . 0.9900 ?
C7 H7A . 0.9900 ?
C7 H7B . 0.9900 ?
C13 H13A . 0.9900 ?
C13 H13B . 0.9900 ?
C3 H3A . 0.9900 ?
C3 H3B . 0.9900 ?
C17 H17A . 0.9900 ?
C17 H17B . 0.9900 ?
C18 H18A . 0.9900 ?
C18 H18B . 0.9900 ?
C15 H15A . 0.9900 ?
C15 H15B . 0.9900 ?
C12 H12A . 0.9900 ?
C12 H12B . 0.9900 ?
C2 H2A . 0.9900 ?
C2 H2B . 0.9900 ?
C19 H19A . 0.9900 ?
C19 H19B . 0.9900 ?
C5 H5A . 0.9900 ?
C5 H5B . 0.9900 ?

loop_
_geom_hbond_atom_site_label_D
_geom_hbond_atom_site_label_H
_geom_hbond_atom_site_label_A
_geom_hbond_site_symmetry_A
_geom_hbond_distance_DH
_geom_hbond_distance_HA
_geom_hbond_distance_DA
_geom_hbond_angle_DHA
O2 H2 O3 . 0.75(4) 2.04(4) 2.766(3) 162(5)
O4 H4 O1 1_455 0.75(5) 2.05(5) 2.773(3) 161(5)
O3 H3 O4 . 0.74(4) 1.99(4) 2.729(3) 175(4)
O1 H1 O2 . 0.72(4) 2.00(4) 2.712(3) 168(4)

loop_
_geom_torsion_atom_site_label_1
_geom_torsion_atom_site_label_2
_geom_torsion_atom_site_label_3
_geom_torsion_atom_site_label_4
_geom_torsion_site_symmetry_1
_geom_torsion_site_symmetry_2
_geom_torsion_site_symmetry_3
_geom_torsion_site_symmetry_4
_geom_torsion
_geom_torsion_publ_flag
Br6 C10 C6 C9 . . . . -54.5(3) ?
Br6 C10 C6 C8 . . . . 65.0(3) ?
Br6 C10 C6 C7 . . . . -175.47(18) ?
Br12 C20 C16 C17 . . . . 176.50(18) ?
Br12 C20 C16 C18 . . . . -64.5(3) ?
Br12 C20 C16 C19 . . . . 56.1(3) ?
C10 C6 C9 Br5 . . . . -55.4(3) ?
C10 C6 C8 Br4 . . . . -179.21(18) ?
C10 C6 C7 O2 . . . . -55.7(3) ?
C4 C1 C3 Br1 . . . . -54.4(3) ?
C4 C1 C2 O1 . . . . 178.5(2) ?
C4 C1 C5 Br3 . . . . 61.6(3) ?
C14 C11 C13 Br7 . . . . 54.3(3) ?
C14 C11 C15 Br9 . . . . -62.5(3) ?
C14 C11 C12 O3 . . . . 179.9(2) ?
C20 C16 C17 O4 . . . . 54.2(3) ?
C20 C16 C18 Br10 . . . . 177.22(19) ?
C20 C16 C19 Br11 . . . . 56.4(3) ?
C9 C6 C8 Br4 . . . . -57.3(3) ?
C9 C6 C7 O2 . . . . -178.4(2) ?
C8 C6 C9 Br5 . . . . -174.45(17) ?
C8 C6 C7 O2 . . . . 61.9(3) ?
C7 C6 C9 Br5 . . . . 64.5(3) ?
C7 C6 C8 Br4 . . . . 63.0(3) ?
C13 C11 C14 Br8 . . . . 52.6(3) ?
C13 C11 C15 Br9 . . . . 175.11(19) ?
C13 C11 C12 O3 . . . . -56.3(3) ?
C3 C1 C4 Br2 . . . . -52.8(3) ?
C3 C1 C2 O1 . . . . 55.4(3) ?
C3 C1 C5 Br3 . . . . -176.37(18) ?
C17 C16 C18 Br10 . . . . -65.2(3) ?
C17 C16 C19 Br11 . . . . -63.5(3) ?
C18 C16 C17 O4 . . . . -62.8(3) ?
C18 C16 C19 Br11 . . . . 175.64(19) ?
C15 C11 C14 Br8 . . . . -63.4(3) ?
C15 C11 C13 Br7 . . . . 175.29(18) ?
C15 C11 C12 O3 . . . . 58.1(3) ?
C12 C11 C14 Br8 . . . . 174.59(18) ?
C12 C11 C13 Br7 . . . . -64.9(3) ?
C12 C11 C15 Br9 . . . . 56.0(3) ?
C2 C1 C4 Br2 . . . . -174.38(18) ?
C2 C1 C3 Br1 . . . . 64.4(3) ?
C2 C1 C5 Br3 . . . . -57.1(3) ?
C19 C16 C17 O4 . . . . 176.7(2) ?
C19 C16 C18 Br10 . . . . 54.8(3) ?
C5 C1 C4 Br2 . . . . 63.4(3) ?
C5 C1 C3 Br1 . . . . -175.56(18) ?
C5 C1 C2 O1 . . . . -59.3(3) ?
